data_7023622
loop_
_publ_author_name
'Kawada, Yumi'
'Kataoka, Yasutaka'
'Ura, Yasuyuki'

_publ_section_title
;
 Fluxional interconversion of divalent palladium complexes having NSNSN
 ligands between flexible SNS and rigid NNN-coordinated structures.
;
_journal_issue 41
_journal_name_full 'Dalton transactions (Cambridge, England : 2003)'
_journal_page_first 14844
_journal_page_last 14855
_journal_paper_doi 10.1039/c3dt51592c
_journal_volume 42
_journal_year 2013
_chemical_formula_moiety 'C17 H15 Cl N3 Pd S2, C F3 O3 S'
_chemical_formula_sum 'C18 H15 Cl F3 N3 O3 Pd S3'
_chemical_formula_weight 616.36
_chemical_melting_point_gt 465
_chemical_name_common '[PdCl(PySMePy)](OTf)'
_chemical_name_systematic
;
 ?
;
_space_group_crystal_system triclinic
_space_group_IT_number 2
_space_group_name_Hall '-P 1'
_space_group_name_H-M_alt 'P -1'
_symmetry_space_group_name_Hall '-P 1'
_symmetry_space_group_name_H-M 'P -1'
_atom_sites_solution_hydrogens geom
_atom_sites_solution_primary direct
_atom_sites_solution_secondary difmap
_audit_creation_method SHELXL-2013
_cell_angle_alpha 65.946(17)
_cell_angle_beta 74.499(18)
_cell_angle_gamma 78.61(2)
_cell_formula_units_Z 2
_cell_length_a 8.755(3)
_cell_length_b 10.203(3)
_cell_length_c 13.952(4)
_cell_measurement_reflns_used 7610
_cell_measurement_temperature 153(2)
_cell_measurement_theta_max 25.998
_cell_measurement_theta_min 3.106
_cell_volume 1091.1(6)
_computing_cell_refinement 'CrystalClear (Rigaku Inc., 2008)'
_computing_data_collection 'CrystalClear (Rigaku Inc., 2008)'
_computing_data_reduction 'CrystalClear (Rigaku Inc., 2008)'
_computing_molecular_graphics Ortep-III
_computing_publication_material Ortep-III
_computing_structure_refinement 'SHELXL-2013 (Sheldrick, 2013)'
_computing_structure_solution 'SHELXS-97 (Sheldrick, 1990)'
_diffrn_ambient_temperature 153(2)
_diffrn_measured_fraction_theta_full 0.972
_diffrn_measured_fraction_theta_max 0.966
_diffrn_measurement_device_type 'Rigaku Saturn724+ (4x4 bin mode)'
_diffrn_measurement_method 'phi and omega scans'
_diffrn_radiation_type MoK\a
_diffrn_radiation_wavelength 0.71075
_diffrn_reflns_av_R_equivalents 0.0365
_diffrn_reflns_av_unetI/netI 0.0512
_diffrn_reflns_Laue_measured_fraction_full 0.972
_diffrn_reflns_Laue_measured_fraction_max 0.966
_diffrn_reflns_limit_h_max 8
_diffrn_reflns_limit_h_min -10
_diffrn_reflns_limit_k_max 12
_diffrn_reflns_limit_k_min -12
_diffrn_reflns_limit_l_max 14
_diffrn_reflns_limit_l_min -17
_diffrn_reflns_number 7610
_diffrn_reflns_point_group_measured_fraction_full 0.972
_diffrn_reflns_point_group_measured_fraction_max 0.966
_diffrn_reflns_theta_full 25.242
_diffrn_reflns_theta_max 25.998
_diffrn_reflns_theta_min 3.106
_diffrn_source 'Rotating Anode'
_exptl_absorpt_coefficient_mu 1.313
_exptl_absorpt_correction_T_max 0.9373
_exptl_absorpt_correction_T_min 0.9373
_exptl_absorpt_correction_type multi-scan
_exptl_absorpt_process_details 'REQAB (Rigaku, 1998)'
_exptl_crystal_colour orange
_exptl_crystal_density_diffrn 1.876
_exptl_crystal_density_method 'not measured'
_exptl_crystal_description prismatic
_exptl_crystal_F_000 612
_exptl_crystal_size_max 0.050
_exptl_crystal_size_mid 0.050
_exptl_crystal_size_min 0.050
_refine_diff_density_max 2.168
_refine_diff_density_min -1.237
_refine_diff_density_rms 0.147
_refine_ls_extinction_method none
_refine_ls_goodness_of_fit_ref 1.082
_refine_ls_hydrogen_treatment constr
_refine_ls_matrix_type full
_refine_ls_number_parameters 282
_refine_ls_number_reflns 4148
_refine_ls_number_restraints 31
_refine_ls_restrained_S_all 1.081
_refine_ls_R_factor_all 0.0792
_refine_ls_R_factor_gt 0.0650
_refine_ls_shift/su_max 0.002
_refine_ls_shift/su_mean 0.000
_refine_ls_structure_factor_coef Fsqd
_refine_ls_weighting_details 'w=1/[\s^2^(Fo^2^)+(0.0747P)^2^+5.5464P] where P=(Fo^2^+2Fc^2^)/3'
_refine_ls_weighting_scheme calc
_refine_ls_wR_factor_gt 0.1574
_refine_ls_wR_factor_ref 0.1715
_reflns_Friedel_coverage 0.000
_reflns_number_gt 3333
_reflns_number_total 4148
_reflns_threshold_expression 'I > 2\s(I)'
_cod_data_source_file c3dt51592c.txt
_cod_data_source_block complex2
_cod_depositor_comments
;
The following automatic conversions were performed:

'_chemical_melting_point' tag was changed to
'_chemical_melting_point_gt' since the value was specified 'more
than' ('>') a certain temperature. The value '>465' was changed to
'465' - it should be numeric and without a unit
designator.

'_exptl_absorpt_correction_type' value 'Multi-scan'
changed to 'multi-scan' according to
/home/saulius/struct/CIF-dictionaries/cif_core.dic dictionary named
'cif_core.dic' version 2.4.2 from 2011-04-26.

Automatic conversion script
Id: cif_fix_values 1891 2012-01-12 08:04:46Z andrius 
;
_cod_original_cell_volume 1091.2(6)
_cod_database_code 7023622
_shelx_space_group_comment
;
The symmetry employed for this shelxl refinement is uniquely defined
by the following loop, which should always be used as a source of
symmetry information in preference to the above space-group names.
They are only intended as comments.
;
_shelx_estimated_absorpt_t_min 0.937
_shelx_estimated_absorpt_t_max 0.937
_shelxl_version_number 2013-4

loop_
_space_group_symop_operation_xyz
'x, y, z'
'-x, -y, -z'

loop_
_atom_site_label
_atom_site_type_symbol
_atom_site_fract_x
_atom_site_fract_y
_atom_site_fract_z
_atom_site_U_iso_or_equiv
_atom_site_adp_type
_atom_site_occupancy
_atom_site_site_symmetry_order
_atom_site_calc_flag
_atom_site_refinement_flags_posn
_atom_site_refinement_flags_adp
_atom_site_refinement_flags_occupancy
_atom_site_disorder_assembly
_atom_site_disorder_group
Pd1 Pd 0.81603(6) 0.45066(5) 0.45184(4) 0.03364(19) Uani 1 1 d . . . . .
Cl1 Cl 0.7745(2) 0.65536(17) 0.48869(13) 0.0387(4) Uani 1 1 d . . . . .
S1 S 1.0173(2) 0.53784(16) 0.30694(12) 0.0332(4) Uani 1 1 d . . . . .
S2 S 0.6048(2) 0.34890(18) 0.58380(15) 0.0404(4) Uani 1 1 d . . . . .
N1 N 0.8596(7) 0.2678(5) 0.4203(4) 0.0330(12) Uani 1 1 d . . . . .
N2 N 0.9391(9) 0.5681(6) 0.1246(5) 0.0510(17) Uani 1 1 d . . . . .
N3 N 0.7803(10) 0.1656(7) 0.7252(6) 0.062(2) Uani 1 1 d . . . . .
C1 C 0.9895(9) 0.2510(7) 0.3476(5) 0.0357(14) Uani 1 1 d . . . . .
C2 C 1.0251(10) 0.1253(7) 0.3279(6) 0.0443(17) Uani 1 1 d . . . . .
H2A H 1.1163 0.1130 0.2760 0.053 Uiso 1 1 calc R U . . .
C3 C 0.9247(11) 0.0174(8) 0.3854(7) 0.053(2) Uani 1 1 d . . . . .
H3A H 0.9485 -0.0710 0.3743 0.064 Uiso 1 1 calc R U . . .
C4 C 0.7898(10) 0.0370(8) 0.4590(6) 0.0483(18) Uani 1 1 d . . . . .
H4A H 0.7191 -0.0360 0.4970 0.058 Uiso 1 1 calc R U . . .
C5 C 0.7597(9) 0.1642(7) 0.4763(6) 0.0413(16) Uani 1 1 d . . . . .
C6 C 1.0991(9) 0.3704(7) 0.2897(6) 0.0401(16) Uani 1 1 d . . . . .
H6A H 1.1250 0.3885 0.2121 0.048 Uiso 1 1 calc R U . . .
H6B H 1.1998 0.3370 0.3159 0.048 Uiso 1 1 calc R U . . .
C7 C 0.6130(9) 0.1913(8) 0.5527(8) 0.056(2) Uani 1 1 d . . . . .
H7A H 0.6037 0.1054 0.6205 0.067 Uiso 1 1 calc R U . . .
H7B H 0.5194 0.2016 0.5221 0.067 Uiso 1 1 calc R U . . .
C8 C 0.9080(9) 0.6249(7) 0.1994(5) 0.0378(16) Uani 1 1 d . . . . .
C9 C 0.8117(9) 0.7477(7) 0.1969(6) 0.0399(16) Uani 1 1 d . . . . .
H9A H 0.7982 0.7840 0.2518 0.048 Uiso 1 1 calc R U . . .
C10 C 0.7338(9) 0.8186(8) 0.1127(6) 0.0446(17) Uani 1 1 d . . . . .
H10A H 0.6631 0.9034 0.1087 0.054 Uiso 1 1 calc R U . . .
C11 C 0.7625(11) 0.7613(9) 0.0339(6) 0.052(2) Uani 1 1 d . . . . .
H11A H 0.7123 0.8074 -0.0258 0.062 Uiso 1 1 calc R U . . .
C12 C 0.8619(13) 0.6399(9) 0.0429(7) 0.061(2) Uani 1 1 d . . . . .
H12A H 0.8790 0.6023 -0.0116 0.073 Uiso 1 1 calc R U . . .
C13 C 0.6705(9) 0.2785(8) 0.7074(6) 0.0456(18) Uani 1 1 d . . . . .
C14 C 0.6036(10) 0.3468(12) 0.7761(7) 0.070(3) Uani 1 1 d . . . . .
H14A H 0.5266 0.4280 0.7586 0.084 Uiso 1 1 calc R U . . .
C15 C 0.6521(12) 0.2935(15) 0.8729(7) 0.090(4) Uani 1 1 d . . . . .
H15A H 0.6085 0.3380 0.9237 0.108 Uiso 1 1 calc R U . . .
C16 C 0.7618(12) 0.1777(13) 0.8947(7) 0.078(3) Uani 1 1 d . . . . .
H16A H 0.7942 0.1387 0.9615 0.093 Uiso 1 1 calc R U . . .
C17 C 0.8264(13) 0.1167(9) 0.8190(8) 0.068(3) Uani 1 1 d . . . . .
H17A H 0.9061 0.0375 0.8338 0.081 Uiso 1 1 calc R U . . .
S3 S 0.5434(4) 0.1469(3) 0.2252(3) 0.0509(9) Uiso 0.693(7) 1 d D . P A 2
O1 O 0.6667(11) 0.0324(10) 0.2506(8) 0.073(3) Uiso 0.693(7) 1 d D . P A 2
O2 O 0.4507(13) 0.1663(12) 0.3204(7) 0.076(3) Uiso 0.693(7) 1 d D . P A 2
O3 O 0.4641(16) 0.1479(16) 0.1494(10) 0.094(4) Uiso 0.693(7) 1 d D . P A 2
C18 C 0.6409(11) 0.3079(12) 0.1644(8) 0.052(3) Uiso 0.693(7) 1 d D . P A 2
S4 S 0.4716(9) 0.1971(7) 0.1911(6) 0.053(2) Uiso 0.307(7) 1 d D . P A 1
O4 O 0.413(2) 0.3375(14) 0.1274(15) 0.067(6) Uiso 0.307(7) 1 d D . P A 1
O5 O 0.501(2) 0.0994(19) 0.1372(15) 0.053(5) Uiso 0.307(7) 1 d D . P A 1
O6 O 0.3945(18) 0.1531(15) 0.3003(8) 0.033(3) Uiso 0.307(7) 1 d D . P A 1
C19 C 0.6717(19) 0.215(2) 0.1883(19) 0.096(12) Uiso 0.307(7) 1 d D . P A 1
F1 F 0.5466(11) 0.4216(9) 0.1188(7) 0.084(3) Uiso 0.693(7) 1 d D . P A 2
F2 F 0.7534(13) 0.3157(14) 0.0794(8) 0.094(3) Uiso 0.693(7) 1 d D . P A 2
F3 F 0.6866(13) 0.3402(13) 0.2338(8) 0.074(3) Uiso 0.693(7) 1 d D . P A 2
F4 F 0.762(3) 0.091(2) 0.2147(17) 0.082(6) Uiso 0.307(7) 1 d D . P A 1
F5 F 0.698(3) 0.295(3) 0.234(2) 0.090(9) Uiso 0.307(7) 1 d D . P A 1
F6 F 0.783(2) 0.252(3) 0.1006(16) 0.071(6) Uiso 0.307(7) 1 d D . P A 1

loop_
_atom_site_aniso_label
_atom_site_aniso_U_11
_atom_site_aniso_U_22
_atom_site_aniso_U_33
_atom_site_aniso_U_23
_atom_site_aniso_U_13
_atom_site_aniso_U_12
Pd1 0.0430(3) 0.0275(3) 0.0306(3) -0.0056(2) -0.0127(2) -0.0088(2)
Cl1 0.0518(10) 0.0304(8) 0.0382(9) -0.0134(7) -0.0153(7) -0.0046(7)
S1 0.0452(9) 0.0269(7) 0.0264(8) -0.0048(6) -0.0109(7) -0.0082(6)
S2 0.0367(9) 0.0339(9) 0.0462(10) -0.0072(7) -0.0108(8) -0.0080(7)
N1 0.043(3) 0.027(3) 0.033(3) -0.004(2) -0.023(3) -0.005(2)
N2 0.092(5) 0.033(3) 0.033(3) -0.008(3) -0.028(3) -0.006(3)
N3 0.081(5) 0.030(3) 0.069(5) 0.004(3) -0.037(4) -0.014(3)
C1 0.049(4) 0.027(3) 0.032(3) -0.007(3) -0.016(3) -0.005(3)
C2 0.060(5) 0.034(4) 0.043(4) -0.014(3) -0.020(4) -0.002(3)
C3 0.070(6) 0.029(4) 0.066(5) -0.014(4) -0.025(5) -0.008(3)
C4 0.055(5) 0.038(4) 0.052(5) -0.007(3) -0.019(4) -0.016(3)
C5 0.047(4) 0.035(3) 0.044(4) -0.006(3) -0.024(3) -0.010(3)
C6 0.054(4) 0.035(3) 0.031(3) -0.010(3) -0.011(3) -0.009(3)
C7 0.039(4) 0.038(4) 0.091(7) -0.018(4) -0.015(4) -0.014(3)
C8 0.059(4) 0.026(3) 0.026(3) 0.001(3) -0.018(3) -0.011(3)
C9 0.049(4) 0.037(4) 0.033(4) -0.010(3) -0.007(3) -0.013(3)
C10 0.049(4) 0.041(4) 0.033(4) -0.001(3) -0.013(3) -0.003(3)
C11 0.071(6) 0.049(4) 0.037(4) -0.005(3) -0.024(4) -0.015(4)
C12 0.105(8) 0.048(5) 0.042(4) -0.017(4) -0.038(5) -0.004(5)
C13 0.034(4) 0.044(4) 0.037(4) 0.009(3) -0.003(3) -0.014(3)
C14 0.036(4) 0.106(8) 0.037(4) -0.012(5) 0.011(3) 0.003(5)
C15 0.055(6) 0.147(11) 0.034(5) -0.012(6) 0.003(4) 0.002(7)
C16 0.053(5) 0.102(8) 0.036(5) 0.020(5) -0.004(4) -0.021(5)
C17 0.077(7) 0.037(4) 0.065(6) 0.016(4) -0.026(5) -0.018(4)

loop_
_atom_type_symbol
_atom_type_description
_atom_type_scat_dispersion_real
_atom_type_scat_dispersion_imag
_atom_type_scat_source
C C 0.0033 0.0016 'International Tables Vol C Tables 4.2.6.8 and 6.1.1.4'
H H 0.0000 0.0000 'International Tables Vol C Tables 4.2.6.8 and 6.1.1.4'
Cl Cl 0.1484 0.1585 'International Tables Vol C Tables 4.2.6.8 and 6.1.1.4'
F F 0.0171 0.0103 'International Tables Vol C Tables 4.2.6.8 and 6.1.1.4'
N N 0.0061 0.0033 'International Tables Vol C Tables 4.2.6.8 and 6.1.1.4'
O O 0.0106 0.0060 'International Tables Vol C Tables 4.2.6.8 and 6.1.1.4'
Pd Pd -0.9988 1.0072 'International Tables Vol C Tables 4.2.6.8 and 6.1.1.4'
S S 0.1246 0.1234 'International Tables Vol C Tables 4.2.6.8 and 6.1.1.4'

loop_
_geom_angle_atom_site_label_1
_geom_angle_atom_site_label_2
_geom_angle_atom_site_label_3
_geom_angle
N1 Pd1 S1 86.48(17)
N1 Pd1 Cl1 178.21(15)
S1 Pd1 Cl1 92.79(7)
N1 Pd1 S2 87.35(18)
S1 Pd1 S2 172.18(6)
Cl1 Pd1 S2 93.51(7)
C6 S1 C8 101.6(3)
C6 S1 Pd1 98.1(2)
C8 S1 Pd1 101.3(2)
C13 S2 C7 104.0(4)
C13 S2 Pd1 106.5(2)
C7 S2 Pd1 97.4(3)
C1 N1 C5 121.9(6)
C1 N1 Pd1 119.3(4)
C5 N1 Pd1 118.7(5)
C8 N2 C12 115.0(7)
C13 N3 C17 116.6(9)
N1 C1 C2 120.4(6)
N1 C1 C6 119.1(6)
C2 C1 C6 120.5(7)
C1 C2 C3 118.4(8)
C2 C3 C4 120.6(7)
C5 C4 C3 118.8(7)
N1 C5 C4 119.9(7)
N1 C5 C7 119.6(6)
C4 C5 C7 120.4(7)
C1 C6 S1 114.3(5)
C5 C7 S2 115.5(5)
N2 C8 C9 125.4(6)
N2 C8 S1 116.5(5)
C9 C8 S1 117.9(5)
C8 C9 C10 118.4(7)
C9 C10 C11 117.6(7)
C12 C11 C10 119.4(7)
C11 C12 N2 124.2(7)
N3 C13 C14 125.1(8)
N3 C13 S2 118.7(7)
C14 C13 S2 116.2(6)
C13 C14 C15 117.2(9)
C16 C15 C14 119.6(11)
C15 C16 C17 119.4(9)
N3 C17 C16 122.1(9)
O3 S3 O1 114.8(8)
O3 S3 O2 118.7(8)
O1 S3 O2 110.3(6)
O3 S3 C18 106.1(7)
O1 S3 C18 105.2(6)
O2 S3 C18 99.4(6)
F2 C18 F3 112.5(10)
F2 C18 F1 98.1(10)
F3 C18 F1 104.6(10)
F2 C18 S3 115.2(9)
F3 C18 S3 112.9(8)
F1 C18 S3 112.1(8)
O6 S4 O4 113.4(11)
O6 S4 O5 119.9(11)
O4 S4 O5 111.9(13)
O6 S4 C19 105.3(11)
O4 S4 C19 104.2(12)
O5 S4 C19 99.7(12)
F6 C19 F5 99(2)
F6 C19 F4 84.2(18)
F5 C19 F4 110(2)
F6 C19 S4 124.1(18)
F5 C19 S4 119.4(18)
F4 C19 S4 113.9(17)
C19 F4 F6 47.8(9)
C19 F6 F4 48.0(9)

loop_
_geom_bond_atom_site_label_1
_geom_bond_atom_site_label_2
_geom_bond_distance
Pd1 N1 2.029(5)
Pd1 S1 2.2874(19)
Pd1 Cl1 2.2879(17)
Pd1 S2 2.295(2)
S1 C6 1.802(7)
S1 C8 1.817(7)
S2 C13 1.783(8)
S2 C7 1.814(8)
N1 C1 1.342(9)
N1 C5 1.349(9)
N2 C8 1.332(9)
N2 C12 1.352(10)
N3 C13 1.331(10)
N3 C17 1.339(11)
C1 C2 1.379(10)
C1 C6 1.517(9)
C2 C3 1.383(11)
C3 C4 1.384(12)
C4 C5 1.378(11)
C5 C7 1.493(12)
C8 C9 1.359(10)
C9 C10 1.382(10)
C10 C11 1.389(11)
C11 C12 1.347(12)
C13 C14 1.353(13)
C14 C15 1.384(13)
C15 C16 1.351(15)
C16 C17 1.378(15)
S3 O3 1.407(8)
S3 O1 1.423(7)
S3 O2 1.428(7)
S3 C18 1.783(12)
C18 F2 1.308(9)
C18 F3 1.314(9)
C18 F1 1.316(9)
S4 O6 1.411(8)
S4 O4 1.420(9)
S4 O5 1.425(9)
S4 C19 1.784(15)
C19 F6 1.311(10)
C19 F5 1.315(10)
C19 F4 1.316(10)
F4 F6 1.76(3)

loop_
_geom_torsion_atom_site_label_1
_geom_torsion_atom_site_label_2
_geom_torsion_atom_site_label_3
_geom_torsion_atom_site_label_4
_geom_torsion
C5 N1 C1 C2 -0.1(10)
Pd1 N1 C1 C2 177.4(5)
C5 N1 C1 C6 -178.4(6)
Pd1 N1 C1 C6 -0.8(8)
N1 C1 C2 C3 -0.5(10)
C6 C1 C2 C3 177.7(7)
C1 C2 C3 C4 1.6(11)
C2 C3 C4 C5 -1.9(12)
C1 N1 C5 C4 -0.2(10)
Pd1 N1 C5 C4 -177.8(5)
C1 N1 C5 C7 -177.2(6)
Pd1 N1 C5 C7 5.2(8)
C3 C4 C5 N1 1.2(11)
C3 C4 C5 C7 178.2(7)
N1 C1 C6 S1 -12.2(8)
C2 C1 C6 S1 169.5(5)
C8 S1 C6 C1 -86.9(5)
Pd1 S1 C6 C1 16.4(5)
N1 C5 C7 S2 -12.6(10)
C4 C5 C7 S2 170.4(6)
C13 S2 C7 C5 -97.2(7)
Pd1 S2 C7 C5 12.0(7)
C12 N2 C8 C9 -2.2(12)
C12 N2 C8 S1 -176.7(6)
C6 S1 C8 N2 -13.8(6)
Pd1 S1 C8 N2 -114.6(6)
C6 S1 C8 C9 171.2(6)
Pd1 S1 C8 C9 70.4(6)
N2 C8 C9 C10 2.5(11)
S1 C8 C9 C10 177.0(5)
C8 C9 C10 C11 -1.7(11)
C9 C10 C11 C12 0.8(12)
C10 C11 C12 N2 -0.6(15)
C8 N2 C12 C11 1.2(14)
C17 N3 C13 C14 0.3(12)
C17 N3 C13 S2 179.8(6)
C7 S2 C13 N3 33.7(7)
Pd1 S2 C13 N3 -68.5(6)
C7 S2 C13 C14 -146.8(7)
Pd1 S2 C13 C14 110.9(6)
N3 C13 C14 C15 -0.9(14)
S2 C13 C14 C15 179.6(8)
C13 C14 C15 C16 -0.1(17)
C14 C15 C16 C17 1.5(17)
C13 N3 C17 C16 1.2(13)
C15 C16 C17 N3 -2.2(16)
O3 S3 C18 F2 -64.7(11)
O1 S3 C18 F2 57.3(10)
O2 S3 C18 F2 171.5(9)
O3 S3 C18 F3 164.1(10)
O1 S3 C18 F3 -73.8(9)
O2 S3 C18 F3 40.4(10)
O3 S3 C18 F1 46.3(10)
O1 S3 C18 F1 168.4(8)
O2 S3 C18 F1 -77.4(9)
O6 S4 C19 F6 179.2(19)
O4 S4 C19 F6 -61(2)
O5 S4 C19 F6 54(2)
O6 S4 C19 F5 -53(2)
O4 S4 C19 F5 66(2)
O5 S4 C19 F5 -178(2)
O6 S4 C19 F4 79.6(19)
O4 S4 C19 F4 -160.8(19)
O5 S4 C19 F4 -45(2)
F5 C19 F4 F6 -98(2)
S4 C19 F4 F6 125(2)
F5 C19 F6 F4 109(2)
S4 C19 F6 F4 -115(2)
